data_7711301
loop_
_publ_author_name
'Zhang, Xiao-Nuan'
'Chen, Bo-Chen'
'Zhang, Jia-Li'
'Zhang, Jialin'
'Liu, Sui-Jun'
'Wen, He-Rui'

_publ_section_title
;
 Anionic lanthanide metal-organic frameworks with magnetism, fluorescence,
 proton conductivity and selective adsorption of cationic dye
;
_journal_name_full 'Dalton Transactions'
_journal_paper_doi 10.1039/D2DT02347D
_journal_year 2022
_chemical_formula_moiety 'C16 H6 Gd O8, C2 H8 N'
_chemical_formula_sum 'C18 H14 Gd N O8'
_chemical_formula_weight 529.55
_space_group_crystal_system trigonal
_space_group_IT_number 152
_space_group_name_Hall 'P 31 2"'
_space_group_name_H-M_alt 'P 31 2 1'
_atom_sites_solution_hydrogens geom
_atom_sites_solution_primary iterative
_audit_creation_date 2022-04-12
_audit_creation_method
;
Olex2 1.2
(compiled 2018.05.29 svn.r3508 for OlexSys, GUI svn.r5506)
;
_audit_update_record
;
2022-04-12 deposited with the CCDC.	2022-09-19 downloaded from the CCDC.
;
_cell_angle_alpha 90
_cell_angle_beta 90
_cell_angle_gamma 120
_cell_formula_units_Z 6
_cell_length_a 13.7512(3)
_cell_length_b 13.7512(3)
_cell_length_c 22.9369(10)
_cell_measurement_reflns_used 9964
_cell_measurement_temperature 180(2)
_cell_measurement_theta_max 27.424
_cell_measurement_theta_min 2.963
_cell_volume 3756.2(2)
_computing_cell_refinement 'SAINT V8.38A (?, 2016)'
_computing_data_collection 'Bruker SMART'
_computing_data_reduction 'SAINT V8.38A (?, 2016)'
_computing_molecular_graphics 'Olex2 (Dolomanov et al., 2009)'
_computing_publication_material 'Olex2 (Dolomanov et al., 2009)'
_computing_structure_refinement 'XL (Sheldrick, 2008)'
_computing_structure_solution 'olex2.solve (Bourhis et al., 2015)'
_diffrn_ambient_temperature 180.15
_diffrn_measured_fraction_theta_full 0.998
_diffrn_measured_fraction_theta_max 0.998
_diffrn_measurement_device_type 'CCD area detector'
_diffrn_measurement_method 'phi and omega scans'
_diffrn_radiation_monochromator graphite
_diffrn_radiation_type MoK\a
_diffrn_radiation_wavelength 0.71073
_diffrn_reflns_av_R_equivalents 0.0359
_diffrn_reflns_av_unetI/netI 0.0279
_diffrn_reflns_Laue_measured_fraction_full 0.998
_diffrn_reflns_Laue_measured_fraction_max 0.998
_diffrn_reflns_limit_h_max 16
_diffrn_reflns_limit_h_min -16
_diffrn_reflns_limit_k_max 16
_diffrn_reflns_limit_k_min -15
_diffrn_reflns_limit_l_max 27
_diffrn_reflns_limit_l_min -27
_diffrn_reflns_number 27638
_diffrn_reflns_point_group_measured_fraction_full 0.998
_diffrn_reflns_point_group_measured_fraction_max 0.998
_diffrn_reflns_theta_full 24.996
_diffrn_reflns_theta_max 24.996
_diffrn_reflns_theta_min 2.963
_exptl_absorpt_coefficient_mu 2.683
_exptl_absorpt_correction_type none
_exptl_crystal_colour colorless
_exptl_crystal_density_diffrn 1.405
_exptl_crystal_description rod
_exptl_crystal_F_000 1542
_exptl_crystal_size_max 0.22
_exptl_crystal_size_mid 0.21
_exptl_crystal_size_min 0.20
_refine_diff_density_max 0.947
_refine_diff_density_min -0.454
_refine_diff_density_rms 0.093
_refine_ls_abs_structure_details
;
 Flack x determined using 1601 quotients [(I+)-(I-)]/[(I+)+(I-)]
 (Parsons, Flack and Wagner, Acta Cryst. B69 (2013) 249-259).
;
_refine_ls_abs_structure_Flack -0.001(7)
_refine_ls_extinction_method none
_refine_ls_goodness_of_fit_ref 1.060
_refine_ls_hydrogen_treatment constr
_refine_ls_matrix_type full
_refine_ls_number_parameters 255
_refine_ls_number_reflns 4419
_refine_ls_number_restraints 52
_refine_ls_restrained_S_all 1.131
_refine_ls_R_factor_all 0.0308
_refine_ls_R_factor_gt 0.0245
_refine_ls_shift/su_max 0.002
_refine_ls_shift/su_mean 0.000
_refine_ls_structure_factor_coef Fsqd
_refine_ls_weighting_details 'w=1/[\s^2^(Fo^2^)+(0.0193P)^2^+11.2642P] where P=(Fo^2^+2Fc^2^)/3'
_refine_ls_weighting_scheme calc
_refine_ls_wR_factor_gt 0.0568
_refine_ls_wR_factor_ref 0.0587
_reflns_Friedel_coverage 0.765
_reflns_Friedel_fraction_full 0.999
_reflns_Friedel_fraction_max 0.999
_reflns_number_gt 3942
_reflns_number_total 4419
_reflns_threshold_expression 'I > 2\s(I)'
_cod_data_source_file d2dt02347d2.cif
_cod_data_source_block 2_sq_s_sq_s
_cod_database_code 7711301
_shelx_shelxl_version_number 2017/1
_shelx_space_group_comment
;
The symmetry employed for this shelxl refinement is uniquely defined
by the following loop, which should always be used as a source of
symmetry information in preference to the above space-group names.
They are only intended as comments.
;
_olex2_refinement_description
;
1. Fixed Uiso
 At 1.2 times of:
  All C(H) groups, All N(H,H) groups
 At 1.5 times of:
  All C(H,H,H) groups
2. Restrained distances
 H63b-H65b
 2.5 with sigma of 0.02
 H63a-H65b
 2.5 with sigma of 0.02
 H63a-H65c
 2.5 with sigma of 0.02
 C65-N2
 1.7 with sigma of 0.01
3. Uiso/Uaniso restraints and constraints
Uanis(O5) \\sim Ueq: with sigma of 0.005 and sigma for terminal atoms of 0.01
Uanis(C8) \\sim Ueq: with sigma of 0.01 and sigma for terminal atoms of 0.02
Uanis(C65) \\sim Ueq: with sigma of 0.005 and sigma for terminal atoms of 0.01
Uanis(O2) \\sim Ueq: with sigma of 0.002 and sigma for terminal atoms of 0.004
Uanis(C17) \\sim Ueq: with sigma of 0.01 and sigma for terminal atoms of 0.02
Uanis(N2) \\sim Ueq, Uanis(C63) \\sim Ueq: with sigma of 0.02 and sigma for
terminal atoms of 0.04
Uanis(C2) \\sim Ueq: with sigma of 0.02 and sigma for terminal atoms of 0.04
4.a Secondary CH2 refined with riding coordinates:
 N2(H2a,H2b)
4.b Aromatic/amide H refined with riding coordinates:
 C3(H3), C8(H8), C11(H11), C12(H12), C17(H17), C18(H18)
4.c Idealised Me refined as rotating group:
 C63(H63a,H63b,H63c), C65(H65a,H65b,H65c)
;
_olex2_submission_special_instructions 'No special instructions were received'

loop_
_space_group_symop_operation_xyz
'x, y, z'
'-y, x-y, z+1/3'
'-x+y, -x, z+2/3'
'y, x, -z'
'-x, -x+y, -z+1/3'
'x-y, -y, -z+2/3'

loop_
_atom_site_label
_atom_site_type_symbol
_atom_site_fract_x
_atom_site_fract_y
_atom_site_fract_z
_atom_site_U_iso_or_equiv
_atom_site_adp_type
_atom_site_occupancy
_atom_site_site_symmetry_order
_atom_site_calc_flag
_atom_site_refinement_flags_posn
_atom_site_refinement_flags_adp
_atom_site_refinement_flags_occupancy
_atom_site_disorder_assembly
_atom_site_disorder_group
Gd1 Gd -0.02895(3) 0.30453(3) 0.57687(2) 0.00742(9) Uani 1 1 d . . . . .
O1 O 0.0808(4) 0.4783(4) 0.61850(19) 0.0163(13) Uani 1 1 d . . . . .
O2 O 0.6007(6) 0.7248(6) 0.8407(3) 0.0502(19) Uani 1 1 d . U . . .
O3 O 0.9022(5) 1.1780(4) 0.70378(19) 0.0210(12) Uani 1 1 d . . . . .
O4 O 0.2324(5) 0.8134(4) 0.49178(19) 0.0181(11) Uani 1 1 d . . . . .
O5 O 0.4138(5) 0.9250(6) 0.4910(3) 0.0479(18) Uani 1 1 d . U . . .
O6 O 0.7833(5) 0.8152(4) 0.8322(2) 0.0204(13) Uani 1 1 d . . . . .
O7 O 0.1670(5) 0.4890(4) 0.7030(2) 0.0190(12) Uani 1 1 d . . . . .
O11 O 0.8546(4) 1.1194(4) 0.6125(2) 0.0180(12) Uani 1 1 d . . . . .
C1 C 0.6888(7) 0.7917(7) 0.8142(3) 0.0215(19) Uani 1 1 d . . . . .
C2 C 0.6754(7) 0.8465(7) 0.7600(3) 0.0225(19) Uani 1 1 d . U . . .
C3 C 0.7659(6) 0.9495(6) 0.7402(3) 0.0211(19) Uani 1 1 d . . . . .
H3 H 0.833915 0.986944 0.761732 0.025 Uiso 1 1 calc R . . . .
C4 C 0.8431(6) 1.1050(6) 0.6668(3) 0.0159(17) Uani 1 1 d . . . . .
C7 C 0.3284(7) 0.8432(7) 0.5128(3) 0.0183(18) Uani 1 1 d . . . . .
C8 C 0.4365(8) 0.8330(7) 0.5959(3) 0.0230(18) Uani 1 1 d . U . . .
H8 H 0.497345 0.902001 0.582334 0.028 Uiso 1 1 calc R . . . .
C9 C 0.3376(7) 0.7854(7) 0.5649(3) 0.0216(19) Uani 1 1 d . . . . .
C10 C 0.4525(7) 0.7851(7) 0.6465(3) 0.0227(19) Uani 1 1 d . . . . .
C11 C 0.2494(6) 0.6855(6) 0.5843(3) 0.0153(16) Uani 1 1 d . . . . .
H11 H 0.180439 0.650850 0.563538 0.018 Uiso 1 1 calc R . . . .
C12 C 0.3594(6) 0.6833(6) 0.6649(3) 0.0198(19) Uani 1 1 d . . . . .
H12 H 0.364755 0.647465 0.699199 0.024 Uiso 1 1 calc R . . . .
C13 C 0.1620(6) 0.5254(6) 0.6534(3) 0.0133(16) Uani 1 1 d . . . . .
C15 C 0.7532(6) 0.9950(6) 0.6885(3) 0.0170(17) Uani 1 1 d . . . . .
C16 C 0.5607(6) 0.8401(6) 0.6785(3) 0.0208(19) Uani 1 1 d . . . . .
C17 C 0.6526(7) 0.9400(7) 0.6581(3) 0.0182(17) Uani 1 1 d . U . . .
H17 H 0.645808 0.970971 0.622312 0.022 Uiso 1 1 calc R . . . .
C18 C 0.5737(8) 0.7931(8) 0.7300(3) 0.0265(17) Uani 1 1 d . . . . .
H18 H 0.513211 0.724813 0.744501 0.032 Uiso 1 1 calc R . . . .
C32 C 0.2609(6) 0.6355(6) 0.6338(3) 0.0151(16) Uani 1 1 d . . . . .
N2 N 0.525(2) 0.597(2) 0.5814(9) 0.261(12) Uani 1 1 d D U . . .
H2A H 0.569943 0.565569 0.582786 0.313 Uiso 1 1 calc R . . . .
H2B H 0.519905 0.620566 0.617635 0.313 Uiso 1 1 calc R . . . .
C63 C 0.4071(19) 0.5131(17) 0.5560(9) 0.190(11) Uani 1 1 d . U . . .
H63A H 0.412780 0.507470 0.513703 0.285 Uiso 1 1 calc DGR . . . .
H63B H 0.354975 0.540194 0.564715 0.285 Uiso 1 1 calc DGR . . . .
H63C H 0.379363 0.438932 0.573715 0.285 Uiso 1 1 calc GR . . . .
C65 C 0.5733(19) 0.7043(16) 0.5311(9) 0.197(10) Uani 1 1 d D U . . .
H65A H 0.635499 0.772515 0.548024 0.296 Uiso 1 1 calc GR . . . .
H65B H 0.512246 0.718238 0.520574 0.296 Uiso 1 1 calc DGR . . . .
H65C H 0.599432 0.683200 0.496148 0.296 Uiso 1 1 calc DGR . . . .

loop_
_atom_site_aniso_label
_atom_site_aniso_U_11
_atom_site_aniso_U_22
_atom_site_aniso_U_33
_atom_site_aniso_U_23
_atom_site_aniso_U_13
_atom_site_aniso_U_12
Gd1 0.00717(15) 0.00846(16) 0.00506(12) 0.00076(12) 0.00051(12) 0.00273(13)
O1 0.015(3) 0.013(3) 0.014(2) -0.0018(18) -0.006(2) 0.002(2)
O2 0.040(3) 0.057(3) 0.044(3) 0.029(2) -0.007(2) 0.017(2)
O3 0.012(3) 0.016(3) 0.020(2) -0.007(2) -0.004(3) -0.004(3)
O4 0.011(3) 0.018(3) 0.016(2) 0.0053(19) -0.006(2) 0.000(2)
O5 0.018(3) 0.055(4) 0.040(3) 0.036(3) -0.012(3) -0.005(3)
O6 0.015(3) 0.022(3) 0.022(3) 0.007(2) -0.001(2) 0.007(2)
O7 0.018(3) 0.013(3) 0.017(3) 0.006(2) -0.002(2) 0.001(2)
O11 0.017(3) 0.015(2) 0.016(2) 0.005(2) -0.001(2) 0.004(2)
C1 0.014(5) 0.024(4) 0.023(4) 0.006(3) -0.003(3) 0.007(4)
C2 0.021(4) 0.020(4) 0.015(4) 0.008(3) -0.009(3) 0.001(3)
C3 0.017(4) 0.022(4) 0.013(3) 0.002(3) -0.009(3) 0.001(3)
C4 0.010(4) 0.012(4) 0.018(4) 0.006(3) -0.003(3) 0.000(3)
C7 0.019(5) 0.012(4) 0.013(4) 0.006(3) -0.001(3) -0.001(3)
C8 0.025(4) 0.009(4) 0.019(4) 0.009(3) -0.009(4) -0.003(3)
C9 0.028(5) 0.016(4) 0.019(4) 0.002(3) -0.005(4) 0.010(4)
C10 0.018(5) 0.023(5) 0.017(4) 0.004(3) -0.009(3) 0.002(4)
C11 0.012(4) 0.012(4) 0.013(3) 0.003(3) -0.002(3) 0.000(3)
C12 0.013(4) 0.014(4) 0.020(4) 0.008(3) -0.004(4) -0.004(3)
C13 0.009(4) 0.012(4) 0.016(4) -0.001(3) 0.000(3) 0.003(3)
C15 0.015(4) 0.019(4) 0.011(3) 0.004(3) -0.004(3) 0.004(3)
C16 0.010(4) 0.014(4) 0.025(4) 0.008(3) -0.008(3) -0.004(4)
C17 0.017(4) 0.018(4) 0.011(4) 0.007(3) -0.006(3) 0.003(3)
C18 0.021(5) 0.021(5) 0.023(4) 0.004(4) -0.009(4) 0.000(3)
C32 0.010(4) 0.008(4) 0.019(4) 0.001(3) -0.002(3) -0.001(3)
N2 0.256(19) 0.192(19) 0.36(2) -0.059(16) 0.158(17) 0.130(15)
C63 0.24(3) 0.19(2) 0.21(2) -0.072(19) 0.019(19) 0.16(2)
C65 0.229(15) 0.206(15) 0.219(15) -0.050(11) 0.074(11) 0.155(12)

loop_
_atom_type_symbol
_atom_type_description
_atom_type_scat_dispersion_real
_atom_type_scat_dispersion_imag
_atom_type_scat_source
C C 0.0030 0.0020 'International Tables Vol C Tables 4.2.6.8 and 6.1.1.4'
H H 0.0000 0.0000 'International Tables Vol C Tables 4.2.6.8 and 6.1.1.4'
Gd Gd -0.1650 3.9040 'International Tables Vol C Tables 4.2.6.8 and 6.1.1.4'
N N 0.0060 0.0030 'International Tables Vol C Tables 4.2.6.8 and 6.1.1.4'
O O 0.0110 0.0060 'International Tables Vol C Tables 4.2.6.8 and 6.1.1.4'

loop_
_geom_angle_atom_site_label_1
_geom_angle_atom_site_label_2
_geom_angle_atom_site_label_3
_geom_angle
_geom_angle_site_symmetry_1
_geom_angle_site_symmetry_3
_geom_angle_publ_flag
O1 Gd1 O2 76.9(2) . 3_564 ?
O1 Gd1 O3 78.6(2) . 5_656 ?
O1 Gd1 O4 132.43(19) . 4_456 ?
O1 Gd1 O5 82.15(18) . 4_456 ?
O1 Gd1 O6 126.10(18) . 3_564 ?
O1 Gd1 O7 79.78(18) . 5_556 ?
O1 Gd1 O11 135.34(15) . 1_445 ?
O1 Gd1 C1 102.3(2) . 3_564 ?
O1 Gd1 C7 107.7(2) . 4_456 ?
O2 Gd1 O4 98.6(2) 3_564 4_456 ?
O2 Gd1 O5 71.1(2) 3_564 4_456 ?
O2 Gd1 O6 52.2(2) 3_564 3_564 ?
O2 Gd1 C1 26.2(2) 3_564 3_564 ?
O2 Gd1 C7 83.3(2) 3_564 4_456 ?
O3 Gd1 O2 84.8(2) 5_656 3_564 ?
O3 Gd1 O4 148.9(2) 5_656 4_456 ?
O3 Gd1 O5 152.0(2) 5_656 4_456 ?
O3 Gd1 O6 80.21(17) 5_656 3_564 ?
O3 Gd1 O7 117.21(16) 5_656 5_556 ?
O3 Gd1 O11 78.4(2) 5_656 1_445 ?
O3 Gd1 C1 83.5(2) 5_656 3_564 ?
O3 Gd1 C7 164.9(2) 5_656 4_456 ?
O4 Gd1 O5 52.7(2) 4_456 4_456 ?
O4 Gd1 O6 77.81(17) 4_456 3_564 ?
O4 Gd1 C1 86.33(19) 4_456 3_564 ?
O4 Gd1 C7 26.5(2) 4_456 4_456 ?
O5 Gd1 O6 95.3(2) 4_456 3_564 ?
O5 Gd1 C1 81.0(2) 4_456 3_564 ?
O5 Gd1 C7 26.3(2) 4_456 4_456 ?
O6 Gd1 C1 26.1(2) 3_564 3_564 ?
O6 Gd1 C7 85.1(2) 3_564 4_456 ?
O7 Gd1 O2 143.7(2) 5_556 3_564 ?
O7 Gd1 O4 77.43(17) 5_556 4_456 ?
O7 Gd1 O5 78.6(2) 5_556 4_456 ?
O7 Gd1 O6 152.73(19) 5_556 3_564 ?
O7 Gd1 O11 77.60(19) 5_556 1_445 ?
O7 Gd1 C1 159.0(2) 5_556 3_564 ?
O7 Gd1 C7 77.8(2) 5_556 4_456 ?
O11 Gd1 O2 137.64(19) 1_445 3_564 ?
O11 Gd1 O4 78.52(17) 1_445 4_456 ?
O11 Gd1 O5 129.2(2) 1_445 4_456 ?
O11 Gd1 O6 86.46(17) 1_445 3_564 ?
O11 Gd1 C1 112.4(2) 1_445 3_564 ?
O11 Gd1 C7 104.4(2) 1_445 4_456 ?
C1 Gd1 C7 81.7(2) 3_564 4_456 ?
C13 O1 Gd1 138.6(5) . . ?
C1 O2 Gd1 94.6(5) . 2_665 ?
C4 O3 Gd1 169.0(5) . 5_666 ?
C7 O4 Gd1 93.6(4) . 4_566 ?
C7 O5 Gd1 93.7(5) . 4_566 ?
C1 O6 Gd1 90.6(5) . 2_665 ?
C13 O7 Gd1 130.4(5) . 5_556 ?
C4 O11 Gd1 118.3(4) . 1_665 ?
O2 C1 Gd1 59.2(4) . 2_665 ?
O2 C1 C2 116.8(7) . . ?
O6 C1 Gd1 63.3(4) . 2_665 ?
O6 C1 O2 122.1(7) . . ?
O6 C1 C2 121.1(7) . . ?
C2 C1 Gd1 173.7(6) . 2_665 ?
C3 C2 C1 119.9(7) . . ?
C18 C2 C1 118.9(7) . . ?
C18 C2 C3 121.2(7) . . ?
C2 C3 H3 120.7 . . ?
C15 C3 C2 118.6(7) . . ?
C15 C3 H3 120.7 . . ?
O3 C4 O11 124.3(6) . . ?
O3 C4 C15 117.8(6) . . ?
O11 C4 C15 117.9(6) . . ?
O4 C7 Gd1 59.9(4) . 4_566 ?
O4 C7 C9 119.4(7) . . ?
O5 C7 Gd1 60.0(4) . 4_566 ?
O5 C7 O4 119.7(7) . . ?
O5 C7 C9 120.8(7) . . ?
C9 C7 Gd1 172.5(6) . 4_566 ?
C9 C8 H8 118.2 . . ?
C9 C8 C10 123.5(8) . . ?
C10 C8 H8 118.2 . . ?
C8 C9 C7 119.5(7) . . ?
C11 C9 C7 122.0(7) . . ?
C11 C9 C8 118.5(7) . . ?
C8 C10 C12 115.9(7) . . ?
C8 C10 C16 121.5(7) . . ?
C12 C10 C16 122.7(6) . . ?
C9 C11 H11 119.9 . . ?
C9 C11 C32 120.1(7) . . ?
C32 C11 H11 119.9 . . ?
C10 C12 H12 119.7 . . ?
C32 C12 C10 120.6(7) . . ?
C32 C12 H12 119.7 . . ?
O1 C13 C32 116.6(6) . . ?
O7 C13 O1 125.6(7) . . ?
O7 C13 C32 117.8(6) . . ?
C3 C15 C4 121.1(7) . . ?
C17 C15 C3 119.9(7) . . ?
C17 C15 C4 118.9(6) . . ?
C17 C16 C10 121.1(6) . . ?
C18 C16 C10 120.6(7) . . ?
C18 C16 C17 118.2(7) . . ?
C15 C17 C16 122.0(7) . . ?
C15 C17 H17 119.0 . . ?
C16 C17 H17 119.0 . . ?
C2 C18 C16 120.0(8) . . ?
C2 C18 H18 120.0 . . ?
C16 C18 H18 120.0 . . ?
C11 C32 C13 118.4(6) . . ?
C12 C32 C11 121.5(7) . . ?
C12 C32 C13 120.2(6) . . ?
H2A N2 H2B 109.3 . . ?
C63 N2 H2A 111.5 . . ?
C63 N2 H2B 111.5 . . ?
C63 N2 C65 101.2(14) . . ?
C65 N2 H2A 111.5 . . ?
C65 N2 H2B 111.5 . . ?
N2 C63 H63A 109.5 . . ?
N2 C63 H63B 109.5 . . ?
N2 C63 H63C 109.5 . . ?
H63A C63 H63B 109.5 . . ?
H63A C63 H63C 109.5 . . ?
H63B C63 H63C 109.5 . . ?
N2 C65 H65A 109.5 . . ?
N2 C65 H65B 109.5 . . ?
N2 C65 H65C 109.5 . . ?
H65A C65 H65B 109.5 . . ?
H65A C65 H65C 109.5 . . ?
H65B C65 H65C 109.5 . . ?

loop_
_geom_bond_atom_site_label_1
_geom_bond_atom_site_label_2
_geom_bond_distance
_geom_bond_site_symmetry_2
_geom_bond_publ_flag
Gd1 O1 2.301(4) . ?
Gd1 O2 2.434(5) 3_564 ?
Gd1 O3 2.311(4) 5_656 ?
Gd1 O4 2.452(4) 4_456 ?
Gd1 O5 2.456(5) 4_456 ?
Gd1 O6 2.524(5) 3_564 ?
Gd1 O7 2.371(5) 5_556 ?
Gd1 O11 2.374(5) 1_445 ?
Gd1 C1 2.825(8) 3_564 ?
Gd1 C7 2.829(8) 4_456 ?
O1 C13 1.259(8) . ?
O2 C1 1.253(10) . ?
O3 C4 1.254(8) . ?
O4 C7 1.265(9) . ?
O5 C7 1.255(10) . ?
O6 C1 1.243(9) . ?
O7 C13 1.258(8) . ?
O11 C4 1.259(8) . ?
C1 C2 1.511(10) . ?
C2 C3 1.414(11) . ?
C2 C18 1.393(12) . ?
C3 H3 0.9500 . ?
C3 C15 1.392(10) . ?
C4 C15 1.481(10) . ?
C7 C9 1.476(10) . ?
C8 H8 0.9500 . ?
C8 C9 1.376(11) . ?
C8 C10 1.405(10) . ?
C9 C11 1.375(11) . ?
C10 C12 1.409(11) . ?
C10 C16 1.482(9) . ?
C11 H11 0.9500 . ?
C11 C32 1.376(10) . ?
C12 H12 0.9500 . ?
C12 C32 1.373(10) . ?
C13 C32 1.512(10) . ?
C15 C17 1.388(10) . ?
C16 C17 1.404(10) . ?
C16 C18 1.400(9) . ?
C17 H17 0.9500 . ?
C18 H18 0.9500 . ?
N2 H2A 0.9100 . ?
N2 H2B 0.9100 . ?
N2 C63 1.56(3) . ?
N2 C65 1.726(13) . ?
C63 H63A 0.9800 . ?
C63 H63B 0.9800 . ?
C63 H63C 0.9800 . ?
C65 H65A 0.9800 . ?
C65 H65B 0.9800 . ?
C65 H65C 0.9800 . ?

loop_
_geom_torsion_atom_site_label_1
_geom_torsion_atom_site_label_2
_geom_torsion_atom_site_label_3
_geom_torsion_atom_site_label_4
_geom_torsion
_geom_torsion_site_symmetry_1
_geom_torsion_site_symmetry_2
_geom_torsion_site_symmetry_3
_geom_torsion_site_symmetry_4
_geom_torsion_publ_flag
Gd1 O1 C13 O7 -51.3(11) . . . . ?
Gd1 O1 C13 C32 129.4(6) . . . . ?
Gd1 O2 C1 O6 -7.9(9) 2_665 . . . ?
Gd1 O2 C1 C2 174.4(6) 2_665 . . . ?
Gd1 O3 C4 O11 -2(4) 5_666 . . . ?
Gd1 O3 C4 C15 179(3) 5_666 . . . ?
Gd1 O4 C7 O5 -4.9(8) 4_566 . . . ?
Gd1 O4 C7 C9 171.3(7) 4_566 . . . ?
Gd1 O5 C7 O4 4.9(8) 4_566 . . . ?
Gd1 O5 C7 C9 -171.3(7) 4_566 . . . ?
Gd1 O6 C1 O2 7.6(9) 2_665 . . . ?
Gd1 O6 C1 C2 -174.8(7) 2_665 . . . ?
Gd1 O7 C13 O1 -6.3(12) 5_556 . . . ?
Gd1 O7 C13 C32 173.0(5) 5_556 . . . ?
Gd1 O11 C4 O3 -11.7(10) 1_665 . . . ?
Gd1 O11 C4 C15 167.6(5) 1_665 . . . ?
O1 C13 C32 C11 10.0(10) . . . . ?
O1 C13 C32 C12 -169.9(7) . . . . ?
O2 C1 C2 C3 156.7(8) . . . . ?
O2 C1 C2 C18 -24.2(12) . . . . ?
O3 C4 C15 C3 -33.1(11) . . . . ?
O3 C4 C15 C17 143.4(8) . . . . ?
O4 C7 C9 C8 -164.8(8) . . . . ?
O4 C7 C9 C11 14.2(12) . . . . ?
O5 C7 C9 C8 11.4(13) . . . . ?
O5 C7 C9 C11 -169.6(8) . . . . ?
O6 C1 C2 C3 -21.1(12) . . . . ?
O6 C1 C2 C18 158.0(8) . . . . ?
O7 C13 C32 C11 -169.4(7) . . . . ?
O7 C13 C32 C12 10.7(11) . . . . ?
O11 C4 C15 C3 147.5(7) . . . . ?
O11 C4 C15 C17 -36.0(11) . . . . ?
C1 C2 C3 C15 176.6(7) . . . . ?
C1 C2 C18 C16 -177.6(7) . . . . ?
C2 C3 C15 C4 177.4(8) . . . . ?
C2 C3 C15 C17 0.9(12) . . . . ?
C3 C2 C18 C16 1.5(13) . . . . ?
C3 C15 C17 C16 1.7(13) . . . . ?
C4 C15 C17 C16 -174.9(8) . . . . ?
C7 C9 C11 C32 -178.8(7) . . . . ?
C8 C9 C11 C32 0.3(12) . . . . ?
C8 C10 C12 C32 0.8(12) . . . . ?
C8 C10 C16 C17 -2.4(13) . . . . ?
C8 C10 C16 C18 177.8(8) . . . . ?
C9 C8 C10 C12 -0.4(13) . . . . ?
C9 C8 C10 C16 -179.7(8) . . . . ?
C9 C11 C32 C12 0.1(12) . . . . ?
C9 C11 C32 C13 -179.7(7) . . . . ?
C10 C8 C9 C7 178.9(8) . . . . ?
C10 C8 C9 C11 -0.1(13) . . . . ?
C10 C12 C32 C11 -0.7(12) . . . . ?
C10 C12 C32 C13 179.1(7) . . . . ?
C10 C16 C17 C15 177.5(8) . . . . ?
C10 C16 C18 C2 -179.1(8) . . . . ?
C12 C10 C16 C17 178.3(9) . . . . ?
C12 C10 C16 C18 -1.5(13) . . . . ?
C16 C10 C12 C32 -179.8(8) . . . . ?
C17 C16 C18 C2 1.0(12) . . . . ?
C18 C2 C3 C15 -2.5(13) . . . . ?
C18 C16 C17 C15 -2.7(13) . . . . ?
